data_4077880
loop_
_publ_author_name
'Safa, Muhieddine A.'
'Abo-Amer, Anwar'
'Borecki, Aneta'
'Cooper, Benjamin F. T.'
'Puddephatt, Richard J.'

_publ_section_title
;
 Synthesis and Self-Association of Organoplatinum(IV) Boronic Acids
;
_journal_issue 7
_journal_name_full Organometallics
_journal_page_first 2675
_journal_paper_doi 10.1021/om2009217
_journal_volume 31
_journal_year 2012
_chemical_formula_moiety 'C25 H30 B Br N2 O6 Pt'
_chemical_formula_sum 'C25 H30 B Br N2 O6 Pt'
_chemical_formula_weight 740.32
_chemical_name_systematic
; 
 ? 
;
_space_group_IT_number 2
_symmetry_cell_setting triclinic
_symmetry_space_group_name_Hall '-P 1'
_symmetry_space_group_name_H-M 'P -1'
_atom_sites_solution_hydrogens geom
_atom_sites_solution_primary direct
_atom_sites_solution_secondary difmap
_audit_creation_method SHELXL-97
_cell_angle_alpha 92.106(9)
_cell_angle_beta 112.053(9)
_cell_angle_gamma 117.416(8)
_cell_formula_units_Z 2
_cell_length_a 11.451(4)
_cell_length_b 12.132(4)
_cell_length_c 12.267(4)
_cell_measurement_reflns_used 5879
_cell_measurement_temperature 150(2)
_cell_measurement_theta_max 20.13
_cell_measurement_theta_min 2.18
_cell_volume 1355.8(8)
_computing_cell_refinement 'Bruker SAINT'
_computing_data_collection 'Bruker APEX2'
_computing_data_reduction 'Bruker SAINT'
_computing_molecular_graphics 'Bruker SHELXTL'
_computing_publication_material 'Bruker SHELXTL'
_computing_structure_refinement 'SHELXL-97 (Sheldrick, 2008)'
_computing_structure_solution 'SHELXS-97 (Sheldrick, 2008)'
_diffrn_ambient_temperature 150(2)
_diffrn_measured_fraction_theta_full 1.000
_diffrn_measured_fraction_theta_max 1.000
_diffrn_measurement_device_type 'Bruker APEX-II CCD'
_diffrn_measurement_method '\f and \w scans'
_diffrn_radiation_monochromator graphite
_diffrn_radiation_source 'fine-focus sealed tube'
_diffrn_radiation_type MoK\a
_diffrn_radiation_wavelength 0.71073
_diffrn_reflns_av_R_equivalents 0.1191
_diffrn_reflns_av_sigmaI/netI 0.0662
_diffrn_reflns_limit_h_max 14
_diffrn_reflns_limit_h_min -14
_diffrn_reflns_limit_k_max 15
_diffrn_reflns_limit_k_min -15
_diffrn_reflns_limit_l_max 15
_diffrn_reflns_limit_l_min -15
_diffrn_reflns_number 64365
_diffrn_reflns_theta_full 27.10
_diffrn_reflns_theta_max 27.10
_diffrn_reflns_theta_min 1.85
_exptl_absorpt_coefficient_mu 6.689
_exptl_absorpt_correction_T_max 0.9063
_exptl_absorpt_correction_T_min 0.7996
_exptl_absorpt_correction_type multi-scan
_exptl_absorpt_process_details 'SADABS (Bruker, 2006)'
_exptl_crystal_colour yellow
_exptl_crystal_density_diffrn 1.813
_exptl_crystal_density_method 'not measured'
_exptl_crystal_description block
_exptl_crystal_F_000 720
_exptl_crystal_size_max 0.04
_exptl_crystal_size_mid 0.02
_exptl_crystal_size_min 0.02
_refine_diff_density_max 1.409
_refine_diff_density_min -0.872
_refine_diff_density_rms 0.165
_refine_ls_extinction_method none
_refine_ls_goodness_of_fit_ref 1.022
_refine_ls_hydrogen_treatment constr
_refine_ls_matrix_type full
_refine_ls_number_parameters 329
_refine_ls_number_reflns 5994
_refine_ls_number_restraints 0
_refine_ls_restrained_S_all 1.022
_refine_ls_R_factor_all 0.0683
_refine_ls_R_factor_gt 0.0402
_refine_ls_shift/su_max 0.001
_refine_ls_shift/su_mean 0.000
_refine_ls_structure_factor_coef Fsqd
_refine_ls_weighting_details 'calc w=1/[\s^2^(Fo^2^)+(0.0242P)^2^+2.6463P] where P=(Fo^2^+2Fc^2^)/3'
_refine_ls_weighting_scheme calc
_refine_ls_wR_factor_gt 0.0651
_refine_ls_wR_factor_ref 0.0730
_reflns_number_gt 4639
_reflns_number_total 5994
_reflns_threshold_expression >2sigma(I)
_cod_data_source_file om2009217_si_001.cif
_cod_data_source_block 8
_cod_depositor_comments
;
The following automatic conversions were performed:

'_symmetry_cell_setting' value 'Triclinic' changed to 'triclinic'
according to /home/saulius/struct/CIF-dictionaries/cif_core.dic
dictionary named 'cif_core.dic' version 2.4.1 from 2010-06-29.

Automatic conversion script
Id: cif_fix_values 1715 2011-07-08 13:25:40Z adriana 
;
_cod_original_sg_symbol_H-M P-1
_cod_database_code 4077880

loop_
_symmetry_equiv_pos_as_xyz
'x, y, z'
'-x, -y, -z'

loop_
_atom_site_label
_atom_site_type_symbol
_atom_site_fract_x
_atom_site_fract_y
_atom_site_fract_z
_atom_site_U_iso_or_equiv
_atom_site_adp_type
_atom_site_occupancy
_atom_site_symmetry_multiplicity
_atom_site_calc_flag
_atom_site_refinement_flags
Pt1 Pt 0.92800(3) 0.80660(2) 0.71857(2) 0.02624(8) Uani 1 1 d .
Br1 Br 0.71914(7) 0.85652(6) 0.67268(7) 0.04240(18) Uani 1 1 d .
O1 O 0.4322(6) 0.2155(4) 0.7890(5) 0.0663(16) Uani 1 1 d .
O2 O 0.4879(5) 0.1485(4) 0.6548(4) 0.0528(13) Uani 1 1 d .
O3 O 0.6304(5) 0.4787(5) 0.0974(4) 0.0563(13) Uani 1 1 d .
O4 O 0.5006(6) 0.3234(5) 0.1703(4) 0.0690(17) Uani 1 1 d .
O5 O 0.8659(6) 0.1504(4) 0.6396(5) 0.0630(15) Uani 1 1 d .
H5 H 0.8763 0.1916 0.5871 0.094 Uiso 1 1 calc R
O6 O 0.8998(7) 0.1878(5) 0.8419(5) 0.085(2) Uani 1 1 d .
H6 H 0.8679 0.1085 0.8261 0.128 Uiso 1 1 calc R
N1 N 0.7781(5) 0.6199(4) 0.7268(4) 0.0240(10) Uani 1 1 d .
N2 N 0.8162(5) 0.6907(4) 0.5334(4) 0.0281(11) Uani 1 1 d .
C1 C 0.7586(6) 0.5912(5) 0.8262(5) 0.0314(14) Uani 1 1 d .
H1 H 0.8112 0.6581 0.8984 0.038 Uiso 1 1 calc R
C2 C 0.6662(6) 0.4698(5) 0.8270(5) 0.0311(14) Uani 1 1 d .
H2 H 0.6513 0.4536 0.8973 0.037 Uiso 1 1 calc R
C3 C 0.5941(6) 0.3700(5) 0.7238(5) 0.0261(13) Uani 1 1 d .
C4 C 0.4967(7) 0.2367(6) 0.7272(6) 0.0350(15) Uani 1 1 d .
C5 C 0.3897(9) 0.0142(6) 0.6509(8) 0.066(2) Uani 1 1 d .
H5A H 0.3900 0.0096 0.7314 0.079 Uiso 1 1 calc R
H5B H 0.2882 -0.0155 0.5902 0.079 Uiso 1 1 calc R
C6 C 0.4364(11) -0.0659(9) 0.6199(12) 0.120(5) Uani 1 1 d .
H6A H 0.4360 -0.0611 0.5402 0.180 Uiso 1 1 calc R
H6B H 0.3697 -0.1546 0.6166 0.180 Uiso 1 1 calc R
H6C H 0.5359 -0.0377 0.6813 0.180 Uiso 1 1 calc R
C7 C 0.6109(6) 0.3990(5) 0.6206(5) 0.0250(12) Uani 1 1 d .
H7 H 0.5609 0.3327 0.5484 0.030 Uiso 1 1 calc R
C8 C 0.7003(6) 0.5245(5) 0.6226(5) 0.0222(12) Uani 1 1 d .
C9 C 0.7202(6) 0.5649(5) 0.5151(5) 0.0236(12) Uani 1 1 d .
C10 C 0.8396(7) 0.7333(6) 0.4402(5) 0.0333(14) Uani 1 1 d .
H10 H 0.9075 0.8217 0.4543 0.040 Uiso 1 1 calc R
C11 C 0.7706(7) 0.6557(6) 0.3256(5) 0.0342(14) Uani 1 1 d .
H11 H 0.7899 0.6899 0.2618 0.041 Uiso 1 1 calc R
C12 C 0.6717(6) 0.5259(6) 0.3040(5) 0.0301(13) Uani 1 1 d .
C13 C 0.6463(6) 0.4812(5) 0.4002(5) 0.0270(13) Uani 1 1 d .
H13 H 0.5783 0.3932 0.3876 0.032 Uiso 1 1 calc R
C14 C 0.5997(7) 0.4411(6) 0.1792(6) 0.0380(15) Uani 1 1 d .
C15 C 0.4135(10) 0.2302(7) 0.0492(7) 0.074(3) Uani 1 1 d .
H15A H 0.3097 0.1764 0.0335 0.089 Uiso 1 1 calc R
H15B H 0.4176 0.2759 -0.0157 0.089 Uiso 1 1 calc R
C16 C 0.4784(12) 0.1515(10) 0.0524(8) 0.105(4) Uani 1 1 d .
H16A H 0.5822 0.2065 0.0718 0.158 Uiso 1 1 calc R
H16B H 0.4271 0.0906 -0.0271 0.158 Uiso 1 1 calc R
H16C H 0.4697 0.1042 0.1148 0.158 Uiso 1 1 calc R
C17 C 1.0612(7) 0.9811(5) 0.6971(6) 0.0415(17) Uani 1 1 d .
H17A H 1.0293 1.0412 0.7085 0.062 Uiso 1 1 calc R
H17B H 1.0548 0.9696 0.6151 0.062 Uiso 1 1 calc R
H17C H 1.1629 1.0154 0.7574 0.062 Uiso 1 1 calc R
C18 C 1.1013(7) 0.7760(6) 0.7536(7) 0.0426(17) Uani 1 1 d .
H18A H 1.1351 0.7978 0.6898 0.051 Uiso 1 1 calc R
H18B H 1.1838 0.8347 0.8326 0.051 Uiso 1 1 calc R
C19 C 1.0625(6) 0.6401(5) 0.7575(5) 0.0300(14) Uani 1 1 d .
C20 C 1.0698(7) 0.5962(6) 0.8616(6) 0.0413(16) Uani 1 1 d .
H20 H 1.1082 0.6549 0.9363 0.050 Uiso 1 1 calc R
C21 C 1.0215(7) 0.4664(6) 0.8576(6) 0.0416(16) Uani 1 1 d .
H21 H 1.0279 0.4390 0.9302 0.050 Uiso 1 1 calc R
C22 C 0.9645(7) 0.3766(6) 0.7511(6) 0.0349(15) Uani 1 1 d .
C23 C 0.9612(7) 0.4213(6) 0.6488(6) 0.0391(16) Uani 1 1 d .
H23 H 0.9247 0.3624 0.5748 0.047 Uiso 1 1 calc R
C24 C 1.0095(7) 0.5497(5) 0.6506(6) 0.0338(14) Uani 1 1 d .
H24 H 1.0068 0.5768 0.5785 0.041 Uiso 1 1 calc R
C25 C 1.0243(7) 0.9009(6) 0.8981(5) 0.0430(17) Uani 1 1 d .
H25A H 1.1195 0.9773 0.9180 0.065 Uiso 1 1 calc R
H25B H 1.0386 0.8437 0.9492 0.065 Uiso 1 1 calc R
H25C H 0.9609 0.9267 0.9128 0.065 Uiso 1 1 calc R
B1 B 0.9081(10) 0.2316(8) 0.7439(8) 0.046(2) Uani 1 1 d .

loop_
_atom_site_aniso_label
_atom_site_aniso_U_11
_atom_site_aniso_U_22
_atom_site_aniso_U_33
_atom_site_aniso_U_23
_atom_site_aniso_U_13
_atom_site_aniso_U_12
Pt1 0.03166(13) 0.01514(11) 0.03042(13) 0.00569(9) 0.01644(10) 0.00876(9)
Br1 0.0401(4) 0.0255(3) 0.0648(5) 0.0119(3) 0.0250(4) 0.0177(3)
O1 0.084(4) 0.039(3) 0.067(4) 0.012(3) 0.055(3) 0.009(3)
O2 0.071(3) 0.025(2) 0.069(3) 0.017(2) 0.044(3) 0.018(2)
O3 0.064(3) 0.071(3) 0.031(3) 0.012(2) 0.031(3) 0.026(3)
O4 0.094(4) 0.042(3) 0.035(3) -0.005(2) 0.034(3) 0.004(3)
O5 0.093(4) 0.043(3) 0.069(4) 0.025(3) 0.049(3) 0.035(3)
O6 0.150(6) 0.050(3) 0.070(4) 0.035(3) 0.060(4) 0.052(4)
N1 0.032(3) 0.020(2) 0.022(3) 0.009(2) 0.016(2) 0.012(2)
N2 0.036(3) 0.023(2) 0.030(3) 0.009(2) 0.020(2) 0.015(2)
C1 0.041(4) 0.029(3) 0.023(3) 0.004(3) 0.016(3) 0.016(3)
C2 0.040(4) 0.029(3) 0.025(3) 0.012(3) 0.022(3) 0.012(3)
C3 0.028(3) 0.023(3) 0.032(3) 0.014(3) 0.018(3) 0.013(3)
C4 0.041(4) 0.028(3) 0.034(4) 0.011(3) 0.020(3) 0.014(3)
C5 0.075(6) 0.024(4) 0.085(6) 0.015(4) 0.041(5) 0.011(4)
C6 0.098(8) 0.071(7) 0.237(15) 0.061(8) 0.096(9) 0.058(6)
C7 0.028(3) 0.019(3) 0.025(3) 0.006(2) 0.013(3) 0.009(2)
C8 0.029(3) 0.019(3) 0.023(3) 0.006(2) 0.015(3) 0.013(2)
C9 0.028(3) 0.019(3) 0.031(3) 0.008(2) 0.018(3) 0.013(2)
C10 0.044(4) 0.033(3) 0.032(4) 0.016(3) 0.027(3) 0.018(3)
C11 0.046(4) 0.039(4) 0.029(3) 0.018(3) 0.025(3) 0.023(3)
C12 0.037(4) 0.037(3) 0.023(3) 0.010(3) 0.016(3) 0.021(3)
C13 0.035(3) 0.024(3) 0.025(3) 0.008(3) 0.018(3) 0.013(3)
C14 0.042(4) 0.045(4) 0.027(4) 0.010(3) 0.018(3) 0.019(3)
C15 0.097(7) 0.048(5) 0.050(5) -0.011(4) 0.044(5) 0.010(5)
C16 0.124(9) 0.110(9) 0.054(6) -0.012(6) 0.012(6) 0.062(8)
C17 0.051(4) 0.021(3) 0.054(4) 0.009(3) 0.031(4) 0.014(3)
C18 0.037(4) 0.027(3) 0.063(5) 0.013(3) 0.025(4) 0.014(3)
C19 0.025(3) 0.028(3) 0.038(4) 0.010(3) 0.013(3) 0.015(3)
C20 0.050(4) 0.039(4) 0.039(4) 0.008(3) 0.021(3) 0.026(3)
C21 0.056(4) 0.041(4) 0.039(4) 0.022(3) 0.022(3) 0.031(3)
C22 0.035(4) 0.038(4) 0.042(4) 0.013(3) 0.019(3) 0.025(3)
C23 0.047(4) 0.037(4) 0.044(4) 0.011(3) 0.027(3) 0.025(3)
C24 0.047(4) 0.034(3) 0.040(4) 0.022(3) 0.030(3) 0.027(3)
C25 0.046(4) 0.032(4) 0.032(4) 0.000(3) 0.017(3) 0.007(3)
B1 0.062(6) 0.048(5) 0.054(5) 0.026(4) 0.037(5) 0.037(5)

loop_
_atom_type_symbol
_atom_type_description
_atom_type_scat_dispersion_real
_atom_type_scat_dispersion_imag
_atom_type_scat_source
C C 0.0033 0.0016 'International Tables Vol C Tables 4.2.6.8 and 6.1.1.4'
H H 0.0000 0.0000 'International Tables Vol C Tables 4.2.6.8 and 6.1.1.4'
N N 0.0061 0.0033 'International Tables Vol C Tables 4.2.6.8 and 6.1.1.4'
O O 0.0106 0.0060 'International Tables Vol C Tables 4.2.6.8 and 6.1.1.4'
B B 0.0013 0.0007 'International Tables Vol C Tables 4.2.6.8 and 6.1.1.4'
Br Br -0.2901 2.4595 'International Tables Vol C Tables 4.2.6.8 and 6.1.1.4'
Pt Pt -1.7033 8.3905 'International Tables Vol C Tables 4.2.6.8 and 6.1.1.4'

loop_
_geom_angle_atom_site_label_1
_geom_angle_atom_site_label_2
_geom_angle_atom_site_label_3
_geom_angle
C25 Pt1 C17 85.5(3)
C25 Pt1 C18 89.4(3)
C17 Pt1 C18 85.1(2)
C25 Pt1 N1 98.5(2)
C17 Pt1 N1 175.8(2)
C18 Pt1 N1 96.5(2)
C25 Pt1 N2 174.7(2)
C17 Pt1 N2 99.8(2)
C18 Pt1 N2 90.5(2)
N1 Pt1 N2 76.31(17)
C25 Pt1 Br1 90.5(2)
C17 Pt1 Br1 91.89(19)
C18 Pt1 Br1 176.95(17)
N1 Pt1 Br1 86.52(12)
N2 Pt1 Br1 89.92(12)
C4 O2 C5 115.7(5)
C14 O4 C15 117.5(5)
B1 O5 H5 109.5
B1 O6 H6 109.5
C1 N1 C8 118.7(5)
C1 N1 Pt1 125.3(4)
C8 N1 Pt1 115.9(3)
C10 N2 C9 119.3(5)
C10 N2 Pt1 125.1(4)
C9 N2 Pt1 115.6(4)
N1 C1 C2 122.5(5)
N1 C1 H1 118.7
C2 C1 H1 118.7
C1 C2 C3 119.2(5)
C1 C2 H2 120.4
C3 C2 H2 120.4
C7 C3 C2 118.5(5)
C7 C3 C4 122.8(5)
C2 C3 C4 118.7(5)
O1 C4 O2 124.7(6)
O1 C4 C3 122.4(6)
O2 C4 C3 112.8(5)
C6 C5 O2 110.3(7)
C6 C5 H5A 109.6
O2 C5 H5A 109.6
C6 C5 H5B 109.6
O2 C5 H5B 109.6
H5A C5 H5B 108.1
C5 C6 H6A 109.5
C5 C6 H6B 109.5
H6A C6 H6B 109.5
C5 C6 H6C 109.5
H6A C6 H6C 109.5
H6B C6 H6C 109.5
C8 C7 C3 120.0(5)
C8 C7 H7 120.0
C3 C7 H7 120.0
N1 C8 C7 120.8(5)
N1 C8 C9 115.6(4)
C7 C8 C9 123.6(5)
N2 C9 C13 120.1(5)
N2 C9 C8 116.3(5)
C13 C9 C8 123.6(5)
N2 C10 C11 123.2(5)
N2 C10 H10 118.4
C11 C10 H10 118.4
C10 C11 C12 118.9(5)
C10 C11 H11 120.6
C12 C11 H11 120.6
C13 C12 C11 118.2(5)
C13 C12 C14 123.3(5)
C11 C12 C14 118.5(5)
C12 C13 C9 120.3(5)
C12 C13 H13 119.8
C9 C13 H13 119.8
O3 C14 O4 125.5(6)
O3 C14 C12 123.1(6)
O4 C14 C12 111.4(5)
C16 C15 O4 106.4(8)
C16 C15 H15A 110.5
O4 C15 H15A 110.5
C16 C15 H15B 110.5
O4 C15 H15B 110.5
H15A C15 H15B 108.6
C15 C16 H16A 109.5
C15 C16 H16B 109.5
H16A C16 H16B 109.5
C15 C16 H16C 109.5
H16A C16 H16C 109.5
H16B C16 H16C 109.5
Pt1 C17 H17A 109.5
Pt1 C17 H17B 109.5
H17A C17 H17B 109.5
Pt1 C17 H17C 109.5
H17A C17 H17C 109.5
H17B C17 H17C 109.5
C19 C18 Pt1 113.4(4)
C19 C18 H18A 108.9
Pt1 C18 H18A 108.9
C19 C18 H18B 108.9
Pt1 C18 H18B 108.9
H18A C18 H18B 107.7
C20 C19 C24 117.1(5)
C20 C19 C18 123.3(6)
C24 C19 C18 119.6(6)
C19 C20 C21 120.8(6)
C19 C20 H20 119.6
C21 C20 H20 119.6
C22 C21 C20 122.0(6)
C22 C21 H21 119.0
C20 C21 H21 119.0
C23 C22 C21 117.0(6)
C23 C22 B1 120.0(6)
C21 C22 B1 123.0(6)
C22 C23 C24 122.1(6)
C22 C23 H23 118.9
C24 C23 H23 118.9
C23 C24 C19 121.0(6)
C23 C24 H24 119.5
C19 C24 H24 119.5
Pt1 C25 H25A 109.5
Pt1 C25 H25B 109.5
H25A C25 H25B 109.5
Pt1 C25 H25C 109.5
H25A C25 H25C 109.5
H25B C25 H25C 109.5
O6 B1 O5 120.8(7)
O6 B1 C22 119.0(7)
O5 B1 C22 120.1(7)

loop_
_geom_bond_atom_site_label_1
_geom_bond_atom_site_label_2
_geom_bond_distance
Pt1 C25 2.050(6)
Pt1 C17 2.061(6)
Pt1 C18 2.076(6)
Pt1 N1 2.158(4)
Pt1 N2 2.167(5)
Pt1 Br1 2.5984(10)
O1 C4 1.202(7)
O2 C4 1.307(7)
O2 C5 1.479(7)
O3 C14 1.220(7)
O4 C14 1.320(7)
O4 C15 1.485(8)
O5 B1 1.358(9)
O5 H5 0.8400
O6 B1 1.350(9)
O6 H6 0.8400
N1 C1 1.349(7)
N1 C8 1.362(6)
N2 C10 1.339(7)
N2 C9 1.353(6)
C1 C2 1.365(7)
C1 H1 0.9500
C2 C3 1.390(8)
C2 H2 0.9500
C3 C7 1.384(7)
C3 C4 1.497(7)
C5 C6 1.406(11)
C5 H5A 0.9900
C5 H5B 0.9900
C6 H6A 0.9800
C6 H6B 0.9800
C6 H6C 0.9800
C7 C8 1.382(7)
C7 H7 0.9500
C8 C9 1.483(7)
C9 C13 1.394(7)
C10 C11 1.368(8)
C10 H10 0.9500
C11 C12 1.391(8)
C11 H11 0.9500
C12 C13 1.389(7)
C12 C14 1.496(8)
C13 H13 0.9500
C15 C16 1.450(12)
C15 H15A 0.9900
C15 H15B 0.9900
C16 H16A 0.9800
C16 H16B 0.9800
C16 H16C 0.9800
C17 H17A 0.9800
C17 H17B 0.9800
C17 H17C 0.9800
C18 C19 1.506(8)
C18 H18A 0.9900
C18 H18B 0.9900
C19 C20 1.390(8)
C19 C24 1.406(8)
C20 C21 1.399(8)
C20 H20 0.9500
C21 C22 1.387(8)
C21 H21 0.9500
C22 C23 1.379(8)
C22 B1 1.556(10)
C23 C24 1.388(8)
C23 H23 0.9500
C24 H24 0.9500
C25 H25A 0.9800
C25 H25B 0.9800
C25 H25C 0.9800

loop_
_geom_torsion_atom_site_label_1
_geom_torsion_atom_site_label_2
_geom_torsion_atom_site_label_3
_geom_torsion_atom_site_label_4
_geom_torsion
C25 Pt1 N1 C1 4.2(5)
C18 Pt1 N1 C1 94.5(5)
N2 Pt1 N1 C1 -176.6(5)
Br1 Pt1 N1 C1 -85.9(4)
C25 Pt1 N1 C8 -174.5(4)
C18 Pt1 N1 C8 -84.2(4)
N2 Pt1 N1 C8 4.7(4)
Br1 Pt1 N1 C8 95.5(4)
C17 Pt1 N2 C10 0.7(5)
C18 Pt1 N2 C10 -84.4(5)
N1 Pt1 N2 C10 179.0(5)
Br1 Pt1 N2 C10 92.6(5)
C17 Pt1 N2 C9 178.0(4)
C18 Pt1 N2 C9 92.9(4)
N1 Pt1 N2 C9 -3.6(4)
Br1 Pt1 N2 C9 -90.1(4)
C8 N1 C1 C2 1.4(8)
Pt1 N1 C1 C2 -177.3(4)
N1 C1 C2 C3 3.1(9)
C1 C2 C3 C7 -4.5(8)
C1 C2 C3 C4 178.2(5)
C5 O2 C4 O1 0.4(10)
C5 O2 C4 C3 -178.2(6)
C7 C3 C4 O1 -147.3(7)
C2 C3 C4 O1 29.9(10)
C7 C3 C4 O2 31.4(8)
C2 C3 C4 O2 -151.4(6)
C4 O2 C5 C6 -152.9(8)
C2 C3 C7 C8 1.5(8)
C4 C3 C7 C8 178.7(5)
C1 N1 C8 C7 -4.5(8)
Pt1 N1 C8 C7 174.3(4)
C1 N1 C8 C9 176.1(5)
Pt1 N1 C8 C9 -5.1(6)
C3 C7 C8 N1 3.0(8)
C3 C7 C8 C9 -177.6(5)
C10 N2 C9 C13 -0.3(8)
Pt1 N2 C9 C13 -177.8(4)
C10 N2 C9 C8 179.7(5)
Pt1 N2 C9 C8 2.2(6)
N1 C8 C9 N2 1.9(7)
C7 C8 C9 N2 -177.5(5)
N1 C8 C9 C13 -178.1(5)
C7 C8 C9 C13 2.5(8)
C9 N2 C10 C11 0.2(9)
Pt1 N2 C10 C11 177.4(4)
N2 C10 C11 C12 -0.4(9)
C10 C11 C12 C13 0.7(9)
C10 C11 C12 C14 -178.4(5)
C11 C12 C13 C9 -0.8(8)
C14 C12 C13 C9 178.2(5)
N2 C9 C13 C12 0.6(8)
C8 C9 C13 C12 -179.4(5)
C15 O4 C14 O3 -3.3(11)
C15 O4 C14 C12 176.4(6)
C13 C12 C14 O3 -174.3(6)
C11 C12 C14 O3 4.7(10)
C13 C12 C14 O4 6.0(9)
C11 C12 C14 O4 -175.0(6)
C14 O4 C15 C16 100.7(9)
C25 Pt1 C18 C19 105.0(5)
C17 Pt1 C18 C19 -169.5(5)
N1 Pt1 C18 C19 6.6(5)
N2 Pt1 C18 C19 -69.7(5)
Pt1 C18 C19 C20 -86.0(7)
Pt1 C18 C19 C24 91.0(6)
C24 C19 C20 C21 -2.1(9)
C18 C19 C20 C21 174.9(6)
C19 C20 C21 C22 -0.1(10)
C20 C21 C22 C23 1.8(9)
C20 C21 C22 B1 -179.1(6)
C21 C22 C23 C24 -1.3(9)
B1 C22 C23 C24 179.6(6)
C22 C23 C24 C19 -1.0(9)
C20 C19 C24 C23 2.6(9)
C18 C19 C24 C23 -174.5(6)
C23 C22 B1 O6 -174.0(7)
C21 C22 B1 O6 6.9(11)
C23 C22 B1 O5 5.0(10)
C21 C22 B1 O5 -174.0(6)
